data_4072104
loop_
_publ_author_name
'Yeh, Ming-Chang P.'
'Tsao, Wen-Cheng'
'Lee, Bo-Jen'
'Lin, Tzu-Ling'

_publ_section_title
;
 Facile Synthesis of Carbotetracycles via Gold(I)-Catalyzed Cyclization of
 Unactivated Cyclic 1-Aryl-6,8-dien-1-ynes
;
_journal_issue 20
_journal_name_full Organometallics
_journal_page_first 5326
_journal_paper_doi 10.1021/om8005917
_journal_volume 27
_journal_year 2008
_chemical_formula_moiety 'C20 H20 O2'
_chemical_formula_sum 'C20 H20 O2'
_chemical_formula_weight 292.36
_chemical_name_systematic
;
 ?
;
_space_group_IT_number 4
_symmetry_cell_setting monoclinic
_symmetry_space_group_name_Hall 'P 2yb'
_symmetry_space_group_name_H-M 'P 1 21 1'
_atom_sites_solution_hydrogens geom
_atom_sites_solution_primary direct
_atom_sites_solution_secondary difmap
_audit_creation_method SHELXL-97
_cell_angle_alpha 90.00
_cell_angle_beta 96.907(2)
_cell_angle_gamma 90.00
_cell_formula_units_Z 4
_cell_length_a 10.6161(6)
_cell_length_b 6.8123(4)
_cell_length_c 21.2635(14)
_cell_measurement_reflns_used 13701
_cell_measurement_temperature 293(2)
_cell_measurement_theta_max 25.35
_cell_measurement_theta_min 2.037
_cell_volume 1526.62(16)
_computing_cell_refinement 'HKL Scalepack (Otwinowski & Minor 1997)'
_computing_data_collection 'Collect (Nonius BV, 1997-2000)'
_computing_data_reduction 'HKL Denzo and Scalepack (Otwinowski & Minor 19'
_computing_molecular_graphics 'Ortep-3 for Windows (Farrugia, 1997)'
_computing_publication_material 'WinGX publication routines (Farrugia, 1999)'
_computing_structure_refinement 'SHELXL-97 (Sheldrick, 1997)'
_computing_structure_solution 'SHELXS-86 (Sheldrick, 1986)'
_diffrn_ambient_temperature 293(2)
_diffrn_detector_area_resol_mean 9
_diffrn_measured_fraction_theta_full 0.972
_diffrn_measured_fraction_theta_max 0.972
_diffrn_measurement_device_type KappaCCD
_diffrn_measurement_method 'CCD rotation images, thick slices'
_diffrn_radiation_monochromator graphite
_diffrn_radiation_source 'fine-focus sealed tube'
_diffrn_radiation_type MoK\a
_diffrn_radiation_wavelength 0.71073
_diffrn_reflns_av_R_equivalents 0.0670
_diffrn_reflns_av_sigmaI/netI 0.1312
_diffrn_reflns_limit_h_max 11
_diffrn_reflns_limit_h_min -12
_diffrn_reflns_limit_k_max 7
_diffrn_reflns_limit_k_min -8
_diffrn_reflns_limit_l_max 25
_diffrn_reflns_limit_l_min -20
_diffrn_reflns_number 7813
_diffrn_reflns_theta_full 25.34
_diffrn_reflns_theta_max 25.34
_diffrn_reflns_theta_min 2.05
_exptl_absorpt_coefficient_mu 0.081
_exptl_absorpt_correction_T_max 1.046
_exptl_absorpt_correction_T_min 0.9579
_exptl_absorpt_correction_type multi-scan
_exptl_absorpt_process_details
;
 ?
;
_exptl_crystal_colour colorless
_exptl_crystal_density_diffrn 1.272
_exptl_crystal_density_method 'not measured'
_exptl_crystal_description prism
_exptl_crystal_F_000 624
_exptl_crystal_size_max 0.31
_exptl_crystal_size_mid 0.12
_exptl_crystal_size_min 0.03
_refine_diff_density_max 0.573
_refine_diff_density_min -0.255
_refine_diff_density_rms 0.092
_refine_ls_abs_structure_details 'Flack H D (1983), Acta Cryst. A39, 876-881'
_refine_ls_abs_structure_Flack 3(4)
_refine_ls_extinction_coef 0.010(5)
_refine_ls_extinction_expression Fc^*^=kFc[1+0.001xFc^2^\l^3^/sin(2\q)]^-1/4^
_refine_ls_extinction_method SHELXL
_refine_ls_goodness_of_fit_ref 1.032
_refine_ls_hydrogen_treatment fixed
_refine_ls_matrix_type full
_refine_ls_number_parameters 398
_refine_ls_number_reflns 4789
_refine_ls_number_restraints 1
_refine_ls_restrained_S_all 1.032
_refine_ls_R_factor_all 0.1663
_refine_ls_R_factor_gt 0.1011
_refine_ls_shift/su_max 0.002
_refine_ls_shift/su_mean 0.000
_refine_ls_structure_factor_coef Fsqd
_refine_ls_weighting_details 'calc w=1/[\s^2^(Fo^2^)+(0.1628P)^2^+0.3551P] where P=(Fo^2^+2Fc^2^)/3'
_refine_ls_weighting_scheme calc
_refine_ls_wR_factor_gt 0.2312
_refine_ls_wR_factor_ref 0.2842
_reflns_number_gt 2815
_reflns_number_total 4789
_reflns_threshold_expression >2sigma(I)
_cod_data_source_file om8005917_si_005.cif
_cod_data_source_block 6478
_cod_original_sg_symbol_H-M 'P 21'
_cod_database_code 4072104

loop_
_symmetry_equiv_pos_as_xyz
'x, y, z'
'-x, y+1/2, -z'

loop_
_atom_site_label
_atom_site_type_symbol
_atom_site_fract_x
_atom_site_fract_y
_atom_site_fract_z
_atom_site_U_iso_or_equiv
_atom_site_adp_type
_atom_site_occupancy
_atom_site_symmetry_multiplicity
_atom_site_calc_flag
_atom_site_refinement_flags
O1 O 0.7146(5) 0.7998(9) 0.8776(3) 0.0564(16) Uani 1 1 d .
O2 O 0.4798(5) 0.2737(8) 0.9012(2) 0.0469(14) Uani 1 1 d .
O3 O -0.0190(5) 0.3094(9) 0.8793(3) 0.0579(17) Uani 1 1 d .
O4 O 0.2225(5) -0.2200(8) 0.9021(3) 0.0492(14) Uani 1 1 d .
C1 C 0.5381(7) 0.7891(12) 0.9360(3) 0.0442(19) Uani 1 1 d .
H1A H 0.5757 0.9045 0.9563 0.066 Uiso 1 1 calc R
H1B H 0.5333 0.6878 0.9670 0.066 Uiso 1 1 calc R
H1C H 0.4543 0.8196 0.9162 0.066 Uiso 1 1 calc R
C2 C 0.6201(8) 0.7177(13) 0.8854(3) 0.043(2) Uani 1 1 d .
C3 C 0.5719(6) 0.5342(11) 0.8469(3) 0.0328(17) Uani 1 1 d .
C4 C 0.5747(8) 0.3624(12) 0.8949(4) 0.0389(19) Uani 1 1 d .
C5 C 0.6991(6) 0.3104(14) 0.9307(4) 0.047(2) Uani 1 1 d .
H5A H 0.6881 0.2027 0.9587 0.070 Uiso 1 1 calc R
H5B H 0.7322 0.4216 0.9550 0.070 Uiso 1 1 calc R
H5C H 0.7573 0.2733 0.9016 0.070 Uiso 1 1 calc R
C6 C 0.4368(6) 0.5709(12) 0.8108(3) 0.0375(19) Uani 1 1 d .
H6A H 0.3891 0.4494 0.8054 0.045 Uiso 1 1 calc R
H6B H 0.3899 0.6640 0.8334 0.045 Uiso 1 1 calc R
C7 C 0.4626(7) 0.6537(11) 0.7470(3) 0.0345(18) Uani 1 1 d .
C8 C 0.6046(6) 0.6494(11) 0.7429(3) 0.0324(17) Uani 1 1 d .
H8 H 0.6402 0.7756 0.7584 0.039 Uiso 1 1 calc R
C9 C 0.6530(7) 0.4899(10) 0.7915(3) 0.0351(18) Uani 1 1 d .
H9 H 0.7435 0.5088 0.8058 0.042 Uiso 1 1 calc R
C10 C 0.6283(7) 0.2787(13) 0.7649(4) 0.047(2) Uani 1 1 d .
H10A H 0.6970 0.1943 0.7827 0.056 Uiso 1 1 calc R
H10B H 0.5506 0.2295 0.7789 0.056 Uiso 1 1 calc R
C11 C 0.6174(7) 0.2645(12) 0.6958(4) 0.0419(19) Uani 1 1 d .
H11 H 0.6065 0.1394 0.6785 0.050 Uiso 1 1 calc R
C12 C 0.6215(7) 0.4100(12) 0.6558(4) 0.043(2) Uani 1 1 d .
H12 H 0.6142 0.3815 0.6128 0.052 Uiso 1 1 calc R
C13 C 0.6374(7) 0.6200(11) 0.6760(3) 0.0375(19) Uani 1 1 d .
H13 H 0.7262 0.6576 0.6749 0.045 Uiso 1 1 calc R
C14 C 0.5538(7) 0.7544(10) 0.6314(3) 0.0349(18) Uani 1 1 d .
C15 C 0.5992(8) 0.8372(13) 0.5792(4) 0.049(2) Uani 1 1 d .
H15 H 0.6833 0.8169 0.5728 0.058 Uiso 1 1 calc R
C16 C 0.5224(8) 0.9489(11) 0.5367(4) 0.045(2) Uani 1 1 d .
H16 H 0.5558 1.0059 0.5026 0.054 Uiso 1 1 calc R
C17 C 0.3951(9) 0.9782(12) 0.5439(4) 0.052(2) Uani 1 1 d .
H17 H 0.3425 1.0506 0.5143 0.063 Uiso 1 1 calc R
C18 C 0.3489(8) 0.8965(12) 0.5963(4) 0.047(2) Uani 1 1 d .
H18 H 0.2638 0.9129 0.6015 0.056 Uiso 1 1 calc R
C19 C 0.4274(7) 0.7903(11) 0.6413(3) 0.0369(17) Uani 1 1 d .
C20 C 0.3824(7) 0.7174(11) 0.6987(3) 0.0366(18) Uani 1 1 d .
H20 H 0.2957 0.7151 0.7016 0.044 Uiso 1 1 calc R
C21 C 0.1843(7) 0.2887(13) 0.9364(3) 0.0417(18) Uani 1 1 d .
H21A H 0.1581 0.4034 0.9576 0.063 Uiso 1 1 calc R
H21B H 0.2583 0.3187 0.9163 0.063 Uiso 1 1 calc R
H21C H 0.2037 0.1853 0.9667 0.063 Uiso 1 1 calc R
C22 C 0.0778(7) 0.2231(11) 0.8866(3) 0.0372(19) Uani 1 1 d .
C23 C 0.1041(6) 0.0376(11) 0.8472(3) 0.0336(17) Uani 1 1 d .
C24 C 0.1258(7) -0.1310(11) 0.8952(3) 0.0359(18) Uani 1 1 d .
C25 C 0.0183(7) -0.1816(12) 0.9322(3) 0.0415(19) Uani 1 1 d .
H25A H 0.0435 -0.2870 0.9610 0.062 Uiso 1 1 calc R
H25B H -0.0541 -0.2213 0.9036 0.062 Uiso 1 1 calc R
H25C H -0.0033 -0.0687 0.9558 0.062 Uiso 1 1 calc R
C26 C 0.2199(7) 0.0736(11) 0.8107(3) 0.0366(18) Uani 1 1 d .
H26A H 0.2784 0.1666 0.8330 0.044 Uiso 1 1 calc R
H26B H 0.2647 -0.0480 0.8049 0.044 Uiso 1 1 calc R
C27 C 0.1619(6) 0.1564(10) 0.7474(3) 0.0284(16) Uani 1 1 d .
C28 C 0.0186(7) 0.1549(11) 0.7440(4) 0.0383(19) Uani 1 1 d .
H28 H -0.0079 0.2817 0.7597 0.046 Uiso 1 1 calc R
C29 C -0.0055(7) -0.0050(11) 0.7937(3) 0.0369(18) Uani 1 1 d .
H29 H -0.0880 0.0151 0.8090 0.044 Uiso 1 1 calc R
C30 C 0.0040(7) -0.2120(12) 0.7672(4) 0.0423(19) Uani 1 1 d .
H30A H 0.0882 -0.2623 0.7812 0.051 Uiso 1 1 calc R
H30B H -0.0562 -0.2948 0.7856 0.051 Uiso 1 1 calc R
C31 C -0.0195(7) -0.2325(12) 0.6964(4) 0.0419(19) Uani 1 1 d .
H31 H -0.0159 -0.3576 0.6792 0.050 Uiso 1 1 calc R
C32 C -0.0450(7) -0.0832(12) 0.6572(4) 0.046(2) Uani 1 1 d .
H32 H -0.0615 -0.1111 0.6142 0.055 Uiso 1 1 calc R
C33 C -0.0492(7) 0.1272(11) 0.6770(3) 0.0361(18) Uani 1 1 d .
H33 H -0.1381 0.1667 0.6765 0.043 Uiso 1 1 calc R
C34 C 0.0120(7) 0.2566(10) 0.6319(3) 0.0359(18) Uani 1 1 d .
C35 C -0.0579(7) 0.3409(11) 0.5797(4) 0.0409(19) Uani 1 1 d .
H35 H -0.1454 0.3234 0.5741 0.049 Uiso 1 1 calc R
C36 C -0.0028(9) 0.4494(12) 0.5360(4) 0.052(2) Uani 1 1 d .
H36 H -0.0530 0.5048 0.5017 0.063 Uiso 1 1 calc R
C37 C 0.1247(9) 0.4759(12) 0.5427(4) 0.054(2) Uani 1 1 d .
H37 H 0.1620 0.5471 0.5126 0.065 Uiso 1 1 calc R
C38 C 0.2006(8) 0.3961(11) 0.5953(4) 0.045(2) Uani 1 1 d .
H38 H 0.2881 0.4133 0.5998 0.054 Uiso 1 1 calc R
C39 C 0.1437(7) 0.2906(11) 0.6407(3) 0.0380(18) Uani 1 1 d .
C40 C 0.2192(7) 0.2175(11) 0.6985(3) 0.0373(19) Uani 1 1 d .
H40 H 0.3072 0.2139 0.7010 0.045 Uiso 1 1 calc R

loop_
_atom_site_aniso_label
_atom_site_aniso_U_11
_atom_site_aniso_U_22
_atom_site_aniso_U_33
_atom_site_aniso_U_23
_atom_site_aniso_U_13
_atom_site_aniso_U_12
O1 0.036(3) 0.063(4) 0.071(4) -0.019(3) 0.008(3) -0.021(3)
O2 0.031(3) 0.051(3) 0.058(3) 0.006(3) 0.006(2) -0.013(3)
O3 0.037(3) 0.058(4) 0.081(4) -0.023(4) 0.013(3) 0.016(3)
O4 0.035(3) 0.050(3) 0.065(4) 0.013(3) 0.016(3) 0.014(3)
C1 0.049(5) 0.043(4) 0.042(5) -0.012(4) 0.011(4) -0.008(4)
C2 0.033(5) 0.064(6) 0.031(4) 0.004(4) -0.005(4) 0.005(4)
C3 0.022(4) 0.039(4) 0.038(4) -0.002(4) 0.007(3) 0.000(3)
C4 0.037(5) 0.046(5) 0.033(4) 0.001(4) 0.003(4) 0.006(4)
C5 0.026(4) 0.058(5) 0.053(5) 0.023(4) -0.005(3) 0.008(4)
C6 0.025(4) 0.045(5) 0.042(4) 0.007(4) 0.000(3) 0.005(3)
C7 0.032(4) 0.034(4) 0.038(4) 0.000(4) 0.007(3) 0.001(3)
C8 0.024(4) 0.036(4) 0.037(4) -0.001(4) 0.007(3) -0.006(3)
C9 0.023(4) 0.036(4) 0.046(5) -0.002(4) 0.002(3) -0.002(3)
C10 0.038(4) 0.049(5) 0.053(5) 0.004(4) 0.007(4) 0.004(4)
C11 0.047(5) 0.036(5) 0.044(5) -0.004(4) 0.010(4) -0.001(4)
C12 0.040(5) 0.043(5) 0.048(5) -0.010(4) 0.008(4) 0.012(4)
C13 0.028(4) 0.050(5) 0.036(4) -0.001(4) 0.009(3) -0.007(4)
C14 0.048(5) 0.031(4) 0.028(4) -0.003(3) 0.013(3) -0.001(3)
C15 0.050(5) 0.051(5) 0.045(5) -0.001(4) 0.006(4) 0.002(4)
C16 0.059(6) 0.037(4) 0.044(5) -0.001(4) 0.023(4) -0.009(4)
C17 0.063(6) 0.046(5) 0.048(5) 0.008(4) 0.009(4) 0.011(4)
C18 0.043(5) 0.049(5) 0.048(5) 0.000(4) 0.007(4) 0.005(4)
C19 0.034(4) 0.033(4) 0.043(4) 0.000(4) 0.003(3) 0.004(4)
C20 0.032(4) 0.043(4) 0.035(4) -0.001(4) 0.005(4) 0.007(3)
C21 0.042(4) 0.045(4) 0.036(4) -0.005(4) -0.002(3) 0.005(4)
C22 0.037(5) 0.040(4) 0.038(4) 0.002(4) 0.017(4) -0.001(4)
C23 0.023(4) 0.043(4) 0.035(4) 0.007(4) 0.004(3) -0.004(3)
C24 0.036(5) 0.040(4) 0.032(4) 0.003(4) 0.008(3) 0.003(4)
C25 0.040(4) 0.046(5) 0.041(4) 0.001(4) 0.014(4) -0.009(4)
C26 0.026(4) 0.038(4) 0.047(4) -0.003(4) 0.004(3) 0.002(3)
C27 0.028(4) 0.026(4) 0.032(4) 0.006(3) 0.003(3) -0.007(3)
C28 0.029(4) 0.038(4) 0.047(5) -0.002(4) 0.003(3) 0.007(3)
C29 0.027(4) 0.037(4) 0.048(5) -0.003(4) 0.011(3) -0.002(3)
C30 0.037(4) 0.036(4) 0.054(5) 0.006(4) 0.004(4) -0.002(4)
C31 0.039(5) 0.039(5) 0.047(5) -0.003(4) 0.004(4) -0.003(4)
C32 0.041(5) 0.057(6) 0.039(5) -0.005(4) 0.002(4) -0.021(4)
C33 0.024(4) 0.045(5) 0.039(4) -0.001(4) 0.000(3) 0.001(3)
C34 0.035(4) 0.029(4) 0.042(4) -0.011(4) -0.001(3) 0.001(3)
C35 0.038(5) 0.041(5) 0.041(5) -0.003(4) -0.006(4) -0.001(4)
C36 0.063(7) 0.044(5) 0.045(5) -0.007(4) -0.010(5) 0.008(5)
C37 0.075(7) 0.047(5) 0.042(5) 0.019(4) 0.012(5) 0.002(5)
C38 0.044(5) 0.044(5) 0.046(5) -0.010(4) 0.003(4) -0.005(4)
C39 0.046(5) 0.034(4) 0.036(4) 0.008(4) 0.016(4) 0.003(4)
C40 0.034(4) 0.040(4) 0.037(4) -0.009(4) 0.000(4) -0.002(3)

loop_
_atom_type_symbol
_atom_type_description
_atom_type_scat_dispersion_real
_atom_type_scat_dispersion_imag
_atom_type_scat_source
C C 0.0033 0.0016 'International Tables Vol C Tables 4.2.6.8 and 6.1.1.4'
H H 0.0000 0.0000 'International Tables Vol C Tables 4.2.6.8 and 6.1.1.4'
O O 0.0106 0.0060 'International Tables Vol C Tables 4.2.6.8 and 6.1.1.4'

loop_
_geom_angle_atom_site_label_1
_geom_angle_atom_site_label_2
_geom_angle_atom_site_label_3
_geom_angle
C2 C1 H1A 109.5
C2 C1 H1B 109.5
H1A C1 H1B 109.5
C2 C1 H1C 109.5
H1A C1 H1C 109.5
H1B C1 H1C 109.5
O1 C2 C1 120.7(8)
O1 C2 C3 122.8(7)
C1 C2 C3 116.5(7)
C2 C3 C4 106.4(6)
C2 C3 C6 110.8(6)
C4 C3 C6 112.8(6)
C2 C3 C9 112.1(6)
C4 C3 C9 112.3(6)
C6 C3 C9 102.5(5)
O2 C4 C5 122.1(7)
O2 C4 C3 120.3(7)
C5 C4 C3 117.6(7)
C4 C5 H5A 109.5
C4 C5 H5B 109.5
H5A C5 H5B 109.5
C4 C5 H5C 109.5
H5A C5 H5C 109.5
H5B C5 H5C 109.5
C7 C6 C3 104.1(6)
C7 C6 H6A 110.9
C3 C6 H6A 110.9
C7 C6 H6B 110.9
C3 C6 H6B 110.9
H6A C6 H6B 109.0
C20 C7 C8 120.6(6)
C20 C7 C6 130.1(7)
C8 C7 C6 109.3(6)
C13 C8 C7 113.5(6)
C13 C8 C9 116.1(6)
C7 C8 C9 103.1(5)
C13 C8 H8 107.9
C7 C8 H8 107.9
C9 C8 H8 107.9
C8 C9 C10 112.2(6)
C8 C9 C3 101.5(5)
C10 C9 C3 111.5(6)
C8 C9 H9 110.5
C10 C9 H9 110.5
C3 C9 H9 110.5
C11 C10 C9 114.6(7)
C11 C10 H10A 108.6
C9 C10 H10A 108.6
C11 C10 H10B 108.6
C9 C10 H10B 108.6
H10A C10 H10B 107.6
C12 C11 C10 126.6(8)
C12 C11 H11 116.7
C10 C11 H11 116.7
C11 C12 C13 123.3(8)
C11 C12 H12 118.4
C13 C12 H12 118.4
C12 C13 C8 111.4(6)
C12 C13 C14 111.0(6)
C8 C13 C14 108.8(6)
C12 C13 H13 108.5
C8 C13 H13 108.5
C14 C13 H13 108.5
C15 C14 C19 118.7(7)
C15 C14 C13 120.8(7)
C19 C14 C13 120.4(6)
C16 C15 C14 121.2(8)
C16 C15 H15 119.4
C14 C15 H15 119.4
C15 C16 C17 121.0(8)
C15 C16 H16 119.5
C17 C16 H16 119.5
C18 C17 C16 118.1(8)
C18 C17 H17 120.9
C16 C17 H17 120.9
C17 C18 C19 121.4(8)
C17 C18 H18 119.3
C19 C18 H18 119.3
C18 C19 C14 119.4(7)
C18 C19 C20 121.7(7)
C14 C19 C20 118.9(6)
C7 C20 C19 121.2(7)
C7 C20 H20 119.4
C19 C20 H20 119.4
C22 C21 H21A 109.5
C22 C21 H21B 109.5
H21A C21 H21B 109.5
C22 C21 H21C 109.5
H21A C21 H21C 109.5
H21B C21 H21C 109.5
O3 C22 C21 120.5(7)
O3 C22 C23 123.0(7)
C21 C22 C23 116.5(6)
C24 C23 C29 112.7(6)
C24 C23 C26 112.7(6)
C29 C23 C26 103.5(5)
C24 C23 C22 105.8(5)
C29 C23 C22 112.2(6)
C26 C23 C22 110.2(6)
O4 C24 C25 121.2(7)
O4 C24 C23 121.5(7)
C25 C24 C23 117.2(7)
C24 C25 H25A 109.5
C24 C25 H25B 109.5
H25A C25 H25B 109.5
C24 C25 H25C 109.5
H25A C25 H25C 109.5
H25B C25 H25C 109.5
C27 C26 C23 103.9(5)
C27 C26 H26A 111.0
C23 C26 H26A 111.0
C27 C26 H26B 111.0
C23 C26 H26B 111.0
H26A C26 H26B 109.0
C40 C27 C28 121.0(6)
C40 C27 C26 129.2(7)
C28 C27 C26 109.8(6)
C27 C28 C33 113.8(6)
C27 C28 C29 102.6(6)
C33 C28 C29 116.7(6)
C27 C28 H28 107.8
C33 C28 H28 107.8
C29 C28 H28 107.8
C30 C29 C23 111.5(6)
C30 C29 C28 111.7(6)
C23 C29 C28 101.3(5)
C30 C29 H29 110.7
C23 C29 H29 110.7
C28 C29 H29 110.7
C31 C30 C29 116.5(7)
C31 C30 H30A 108.2
C29 C30 H30A 108.2
C31 C30 H30B 108.2
C29 C30 H30B 108.2
H30A C30 H30B 107.3
C32 C31 C30 123.8(8)
C32 C31 H31 118.1
C30 C31 H31 118.1
C31 C32 C33 124.8(7)
C31 C32 H32 117.6
C33 C32 H32 117.6
C32 C33 C34 110.6(6)
C32 C33 C28 110.7(6)
C34 C33 C28 109.3(6)
C32 C33 H33 108.7
C34 C33 H33 108.7
C28 C33 H33 108.7
C35 C34 C39 117.9(7)
C35 C34 C33 121.5(6)
C39 C34 C33 120.6(6)
C36 C35 C34 122.4(7)
C36 C35 H35 118.8
C34 C35 H35 118.8
C37 C36 C35 120.1(8)
C37 C36 H36 119.9
C35 C36 H36 119.9
C36 C37 C38 120.1(8)
C36 C37 H37 119.9
C38 C37 H37 119.9
C39 C38 C37 119.6(8)
C39 C38 H38 120.2
C37 C38 H38 120.2
C38 C39 C34 119.8(7)
C38 C39 C40 120.9(7)
C34 C39 C40 119.3(6)
C27 C40 C39 120.2(7)
C27 C40 H40 119.9
C39 C40 H40 119.9

loop_
_geom_bond_atom_site_label_1
_geom_bond_atom_site_label_2
_geom_bond_distance
O1 C2 1.179(9)
O2 C4 1.196(9)
O3 C22 1.179(8)
O4 C24 1.186(8)
C1 C2 1.542(11)
C1 H1A 0.9600
C1 H1B 0.9600
C1 H1C 0.9600
C2 C3 1.548(11)
C3 C4 1.551(11)
C3 C6 1.562(9)
C3 C9 1.569(10)
C4 C5 1.486(10)
C5 H5A 0.9600
C5 H5B 0.9600
C5 H5C 0.9600
C6 C7 1.523(10)
C6 H6A 0.9700
C6 H6B 0.9700
C7 C20 1.327(10)
C7 C8 1.520(9)
C8 C13 1.517(10)
C8 C9 1.545(10)
C8 H8 0.9800
C9 C10 1.557(11)
C9 H9 0.9800
C10 C11 1.463(11)
C10 H10A 0.9700
C10 H10B 0.9700
C11 C12 1.310(11)
C11 H11 0.9300
C12 C13 1.497(11)
C12 H12 0.9300
C13 C14 1.523(10)
C13 H13 0.9800
C14 C15 1.382(10)
C14 C19 1.405(9)
C15 C16 1.373(11)
C15 H15 0.9300
C16 C17 1.392(11)
C16 H16 0.9300
C17 C18 1.387(12)
C17 H17 0.9300
C18 C19 1.394(10)
C18 H18 0.9300
C19 C20 1.449(10)
C20 H20 0.9300
C21 C22 1.520(11)
C21 H21A 0.9600
C21 H21B 0.9600
C21 H21C 0.9600
C22 C23 1.559(11)
C23 C24 1.535(10)
C23 C29 1.553(10)
C23 C26 1.550(9)
C24 C25 1.503(10)
C25 H25A 0.9600
C25 H25B 0.9600
C25 H25C 0.9600
C26 C27 1.520(10)
C26 H26A 0.9700
C26 H26B 0.9700
C27 C40 1.332(10)
C27 C28 1.514(10)
C28 C33 1.528(11)
C28 C29 1.561(11)
C28 H28 0.9800
C29 C30 1.527(11)
C29 H29 0.9800
C30 C31 1.501(10)
C30 H30A 0.9700
C30 H30B 0.9700
C31 C32 1.322(11)
C31 H31 0.9300
C32 C33 1.496(11)
C32 H32 0.9300
C33 C34 1.507(10)
C33 H33 0.9800
C34 C35 1.383(10)
C34 C39 1.407(9)
C35 C36 1.373(12)
C35 H35 0.9300
C36 C37 1.356(11)
C36 H36 0.9300
C37 C38 1.407(11)
C37 H37 0.9300
C38 C39 1.398(11)
C38 H38 0.9300
C39 C40 1.472(10)
C40 H40 0.9300
